data_1522511
loop_
_publ_author_name
'Mendelsohn, M.H.'
'Gruen, D.M.'
'Dwight, A.E.'

_publ_section_title
;
 Hydrogen absorption in ternary substituted A B5 alloys with particular
 reference to La1-x Yx Ni5 and La Ni5-x Alx alloys
;
_journal_name_full
;
Rare Earths in Modern Science and Technology, (Rare Earth Res. Conf.)
;
_journal_page_first 25
_journal_page_last 30
_journal_volume 1978
_journal_year 1978
_chemical_formula_sum 'La0.5 Ni5 Y0.5'
_chemical_name_systematic '(La0.5 Y0.5) Ni5'
_space_group_IT_number 191
_symmetry_space_group_name_Hall '-P 6 2'
_symmetry_space_group_name_H-M 'P 6/m m m'
_cell_angle_alpha 90
_cell_angle_beta 90
_cell_angle_gamma 120
_cell_formula_units_Z 1
_cell_length_a 4.932
_cell_length_b 4.932
_cell_length_c 4.006
_cell_volume 84.389
_citation_journal_id_ASTM 41VWAS
_cod_data_source_file Mendelsohn_41VWAS_1978_919.cif
_cod_data_source_block La0.5Ni5Y0.5
_cod_original_cell_volume 84.38937
_cod_database_code 1522511

loop_
_symmetry_equiv_pos_as_xyz
x,y,z
x-y,x,z
-y,x-y,z
-x,-y,z
-x+y,-x,z
y,-x+y,z
-y,-x,-z
x-y,-y,-z
x,x-y,-z
y,x,-z
-x+y,y,-z
-x,-x+y,-z
-x,-y,-z
-x+y,-x,-z
y,-x+y,-z
x,y,-z
x-y,x,-z
-y,x-y,-z
y,x,z
-x+y,y,z
-x,-x+y,z
-y,-x,z
x-y,-y,z
x,x-y,z

loop_
_atom_site_label
_atom_site_type_symbol
_atom_site_fract_x
_atom_site_fract_y
_atom_site_fract_z
_atom_site_occupancy
_atom_site_U_iso_or_equiv
Y1 Y 0 0 0 0.5 0.0
Ni2 Ni 0.5 0 0.5 1 0.0
La1 La 0 0 0 0.5 0.0
Ni1 Ni 0.3333 0.6667 0 1 0.0
